data_4074313
loop_
_publ_author_name
'Braunschweig, Holger'
'Radacki, Krzysztof'
'Rais, Daniela'
'Uttinger, Katharina'

_publ_section_title
;
 Synthesis and Reactivity of Semibridging Borylene Complexes
;
_journal_issue 21
_journal_name_full Organometallics
_journal_page_first 5159
_journal_paper_doi 10.1021/om0605480
_journal_volume 25
_journal_year 2006
_chemical_formula_moiety 'C29 H51 B Cr N O5 P Pd Si2'
_chemical_formula_sum 'C29 H51 B Cr N O5 P Pd Si2'
_chemical_formula_weight 750.07
_chemical_name_common mu-borylenechromiumpalladium
_chemical_name_systematic
; 
 mu-Carbonyl-mu-bis(trimethylsilyl)aminoborylene
 tetracarbonylchromiumtricyclohexylphosphinopalladium
;
_space_group_IT_number 14
_symmetry_cell_setting monoclinic
_symmetry_space_group_name_Hall '-P 2yn'
_symmetry_space_group_name_H-M 'P 1 21/n 1'
_atom_sites_solution_hydrogens geom
_atom_sites_solution_primary direct
_atom_sites_solution_secondary difmap
_audit_creation_method SHELXL-97
_cell_angle_alpha 90.00
_cell_angle_beta 90.285(8)
_cell_angle_gamma 90.00
_cell_formula_units_Z 4
_cell_length_a 10.293(4)
_cell_length_b 16.264(7)
_cell_length_c 21.535(9)
_cell_measurement_reflns_used 1020
_cell_measurement_temperature 193(2)
_cell_measurement_theta_max 28.329
_cell_measurement_theta_min 2.522
_cell_volume 3605(3)
_computing_cell_refinement 'Bruker XSCANS'
_computing_data_collection 'Bruker XSCANS'
_computing_data_reduction 'Bruker SHELXTL'
_computing_molecular_graphics 'Bruker SHELXTL'
_computing_publication_material 'Bruker SHELXTL'
_computing_structure_refinement 'SHELXL-97 (Sheldrick, 1997)'
_computing_structure_solution 'SHELXS-97 (Sheldrick, 1990)'
_diffrn_ambient_temperature 193(2)
_diffrn_measured_fraction_theta_full 0.999
_diffrn_measured_fraction_theta_max 0.999
_diffrn_measurement_device_type 'CCD area detector'
_diffrn_measurement_method 'phi and omega scans'
_diffrn_radiation_monochromator graphite
_diffrn_radiation_source 'fine-focus sealed tube'
_diffrn_radiation_type MoK\a
_diffrn_radiation_wavelength 0.71073
_diffrn_reflns_av_R_equivalents 0.0240
_diffrn_reflns_av_sigmaI/netI 0.0209
_diffrn_reflns_limit_h_max 13
_diffrn_reflns_limit_h_min -13
_diffrn_reflns_limit_k_max 21
_diffrn_reflns_limit_k_min -21
_diffrn_reflns_limit_l_max 28
_diffrn_reflns_limit_l_min -28
_diffrn_reflns_number 36867
_diffrn_reflns_theta_full 28.28
_diffrn_reflns_theta_max 28.28
_diffrn_reflns_theta_min 2.19
_exptl_absorpt_coefficient_mu 0.946
_exptl_absorpt_correction_T_max 0.87
_exptl_absorpt_correction_T_min 0.7485
_exptl_absorpt_correction_type multi-scan
_exptl_absorpt_process_details 'Sadabs 2004/1 (Brucker Nonius 2004)'
_exptl_crystal_colour yellow
_exptl_crystal_density_diffrn 1.382
_exptl_crystal_density_method 'not measured'
_exptl_crystal_description block
_exptl_crystal_F_000 1560
_exptl_crystal_size_max 0.30
_exptl_crystal_size_mid 0.25
_exptl_crystal_size_min 0.15
_refine_diff_density_max 0.875
_refine_diff_density_min -0.293
_refine_diff_density_rms 0.056
_refine_ls_extinction_method none
_refine_ls_goodness_of_fit_ref 1.040
_refine_ls_hydrogen_treatment constr
_refine_ls_matrix_type full
_refine_ls_number_parameters 425
_refine_ls_number_reflns 8944
_refine_ls_number_restraints 0
_refine_ls_restrained_S_all 1.040
_refine_ls_R_factor_all 0.0304
_refine_ls_R_factor_gt 0.0260
_refine_ls_shift/su_max 0.003
_refine_ls_shift/su_mean 0.000
_refine_ls_structure_factor_coef Fsqd
_refine_ls_weighting_details 'calc w=1/[\s^2^(Fo^2^)+(0.0357P)^2^+1.2380P] where P=(Fo^2^+2Fc^2^)/3'
_refine_ls_weighting_scheme calc
_refine_ls_wR_factor_gt 0.0662
_refine_ls_wR_factor_ref 0.0686
_reflns_number_gt 7971
_reflns_number_total 8944
_reflns_threshold_expression >2sigma(I)
_cod_data_source_file om0605480si20060623_091049.cif
_cod_data_source_block PdCr
_cod_depositor_comments
;
The following automatic conversions were performed:

'_symmetry_cell_setting' value ' Monoclinic ' changed to 'monoclinic'
according to /home/saulius/struct/CIF-dictionaries/cif_core.dic
dictionary named 'cif_core.dic' version 2.4.1 from 2010-06-29.

Automatic conversion script
Id: cif_fix_values 1715 2011-07-08 13:25:40Z adriana 
;
_cod_original_sg_symbol_Hall '-P 2yn '
_cod_original_sg_symbol_H-M ' P2(1)/n '
_cod_database_code 4074313

loop_
_symmetry_equiv_pos_as_xyz
'x, y, z'
'-x+1/2, y+1/2, -z+1/2'
'-x, -y, -z'
'x-1/2, -y-1/2, z-1/2'

loop_
_atom_site_label
_atom_site_type_symbol
_atom_site_fract_x
_atom_site_fract_y
_atom_site_fract_z
_atom_site_U_iso_or_equiv
_atom_site_adp_type
_atom_site_occupancy
_atom_site_symmetry_multiplicity
_atom_site_calc_flag
_atom_site_refinement_flags
_atom_site_disorder_assembly
_atom_site_disorder_group
Pd1 Pd 0.431980(12) 0.576088(8) 0.231844(5) 0.03110(4) Uani 1 1 d . A .
Cr1 Cr 0.43253(2) 0.633059(15) 0.117913(11) 0.02652(6) Uani 1 1 d . A .
Si1 Si 0.27393(5) 0.37832(3) 0.13507(2) 0.03729(11) Uani 1 1 d . . .
Si2 Si 0.06215(4) 0.51308(3) 0.16121(2) 0.03635(10) Uani 1 1 d . . .
P1 P 0.47477(4) 0.53485(3) 0.334365(17) 0.03032(9) Uani 1 1 d . . .
B1 B 0.32170(16) 0.53980(10) 0.15765(8) 0.0273(3) Uani 1 1 d . . .
N1 N 0.22673(13) 0.48026(8) 0.15513(6) 0.0301(3) Uani 1 1 d . A .
O1 O 0.52655(14) 0.74092(9) 0.22600(7) 0.0517(3) Uani 1 1 d . A .
O2 O 0.19267(14) 0.73977(9) 0.12146(8) 0.0559(4) Uani 1 1 d . A .
O3 O 0.33139(16) 0.53674(11) 0.00858(6) 0.0603(4) Uani 1 1 d . A .
O4 O 0.68571(14) 0.53638(11) 0.12596(8) 0.0610(4) Uani 1 1 d . A .
O5 O 0.55483(15) 0.75430(10) 0.02998(7) 0.0618(4) Uani 1 1 d . A .
C1 C 0.48856(16) 0.69240(11) 0.19122(8) 0.0362(3) Uani 1 1 d . . .
C2 C 0.28220(17) 0.69820(10) 0.12000(8) 0.0362(3) Uani 1 1 d . . .
C3 C 0.37113(18) 0.57348(11) 0.04964(8) 0.0385(4) Uani 1 1 d . . .
C4 C 0.59021(17) 0.57126(11) 0.12276(8) 0.0382(4) Uani 1 1 d . . .
C5 C 0.50967(17) 0.70863(12) 0.06360(8) 0.0405(4) Uani 1 1 d . . .
C6 C 0.4487(2) 0.37604(12) 0.11453(10) 0.0502(5) Uani 1 1 d . . .
H6A H 0.5007 0.3938 0.1503 0.075 Uiso 1 1 calc R . .
H6B H 0.4642 0.4132 0.0795 0.075 Uiso 1 1 calc R . .
H6C H 0.4734 0.3199 0.1029 0.075 Uiso 1 1 calc R . .
C7 C 0.1785(3) 0.34447(14) 0.06611(12) 0.0643(6) Uani 1 1 d . . .
H7A H 0.1941 0.3823 0.0315 0.097 Uiso 1 1 calc R . .
H7B H 0.0858 0.3444 0.0763 0.097 Uiso 1 1 calc R . .
H7C H 0.2054 0.2889 0.0542 0.097 Uiso 1 1 calc R . .
C8 C 0.2491(2) 0.30919(12) 0.20261(11) 0.0552(5) Uani 1 1 d . . .
H8A H 0.3012 0.3287 0.2378 0.083 Uiso 1 1 calc R . .
H8B H 0.2758 0.2532 0.1916 0.083 Uiso 1 1 calc R . .
H8C H 0.1570 0.3092 0.2140 0.083 Uiso 1 1 calc R . .
C9 C 0.0510(2) 0.59720(14) 0.21938(9) 0.0505(5) Uani 1 1 d . . .
H9A H 0.1035 0.6440 0.2057 0.076 Uiso 1 1 calc R . .
H9B H 0.0834 0.5775 0.2596 0.076 Uiso 1 1 calc R . .
H9C H -0.0398 0.6144 0.2235 0.076 Uiso 1 1 calc R . .
C10 C -0.0403(2) 0.42683(15) 0.18936(16) 0.0748(8) Uani 1 1 d . . .
H10A H -0.0365 0.3813 0.1596 0.112 Uiso 1 1 calc R . .
H10B H -0.1304 0.4455 0.1934 0.112 Uiso 1 1 calc R . .
H10C H -0.0080 0.4082 0.2299 0.112 Uiso 1 1 calc R . .
C11 C 0.0073(2) 0.55015(15) 0.08413(10) 0.0520(5) Uani 1 1 d . . .
H11A H 0.0130 0.5052 0.0539 0.078 Uiso 1 1 calc R . .
H11B H 0.0628 0.5958 0.0708 0.078 Uiso 1 1 calc R . .
H11C H -0.0829 0.5691 0.0869 0.078 Uiso 1 1 calc R . .
C12 C 0.56765(17) 0.61801(12) 0.37291(7) 0.0379(4) Uani 1 1 d . A .
H12A H 0.5163 0.6693 0.3654 0.046 Uiso 1 1 calc R . .
C13 C 0.69891(19) 0.63288(16) 0.34180(9) 0.0544(5) Uani 1 1 d . . .
H13A H 0.7570 0.5856 0.3499 0.065 Uiso 1 1 calc R A .
H13B H 0.6863 0.6375 0.2963 0.065 Uiso 1 1 calc R . .
C14 C 0.7620(2) 0.71157(19) 0.36649(11) 0.0688(7) Uani 1 1 d . A .
H14A H 0.8491 0.7179 0.3478 0.083 Uiso 1 1 calc R . .
H14B H 0.7087 0.7595 0.3539 0.083 Uiso 1 1 calc R . .
C15 C 0.7754(2) 0.71056(18) 0.43660(10) 0.0636(6) Uani 1 1 d . . .
H15A H 0.8399 0.6683 0.4489 0.076 Uiso 1 1 calc R A .
H15B H 0.8079 0.7647 0.4510 0.076 Uiso 1 1 calc R . .
C16 C 0.6478(2) 0.69234(16) 0.46760(10) 0.0579(5) Uani 1 1 d . A .
H16A H 0.5875 0.7389 0.4605 0.069 Uiso 1 1 calc R . .
H16B H 0.6621 0.6871 0.5129 0.069 Uiso 1 1 calc R . .
C17 C 0.5857(2) 0.61320(14) 0.44302(8) 0.0479(4) Uani 1 1 d . . .
H17A H 0.6418 0.5657 0.4535 0.057 Uiso 1 1 calc R A .
H17B H 0.5003 0.6049 0.4630 0.057 Uiso 1 1 calc R . .
C18 C 0.33088(16) 0.51838(10) 0.38405(7) 0.0325(3) Uani 1 1 d . A .
H18A H 0.3615 0.5009 0.4262 0.039 Uiso 1 1 calc R . .
C19 C 0.25160(18) 0.59703(11) 0.39095(9) 0.0404(4) Uani 1 1 d . . .
H19A H 0.3065 0.6402 0.4101 0.049 Uiso 1 1 calc R A .
H19B H 0.2243 0.6166 0.3493 0.049 Uiso 1 1 calc R . .
C20 C 0.1318(2) 0.58336(15) 0.43086(11) 0.0581(6) Uani 1 1 d . A .
H20A H 0.1594 0.5695 0.4737 0.070 Uiso 1 1 calc R . .
H20B H 0.0807 0.6349 0.4326 0.070 Uiso 1 1 calc R . .
C21 C 0.0467(2) 0.51485(14) 0.40556(11) 0.0549(5) Uani 1 1 d . . .
H21A H 0.0089 0.5320 0.3652 0.066 Uiso 1 1 calc R A .
H21B H -0.0257 0.5045 0.4346 0.066 Uiso 1 1 calc R . .
C22 C 0.1244(2) 0.43610(14) 0.39683(13) 0.0611(6) Uani 1 1 d . A .
H22A H 0.0686 0.3941 0.3767 0.073 Uiso 1 1 calc R . .
H22B H 0.1513 0.4147 0.4380 0.073 Uiso 1 1 calc R . .
C23 C 0.2446(2) 0.45025(11) 0.35721(10) 0.0465(4) Uani 1 1 d . . .
H23A H 0.2174 0.4654 0.3146 0.056 Uiso 1 1 calc R A .
H23B H 0.2952 0.3986 0.3547 0.056 Uiso 1 1 calc R . .
C24 C 0.5894(5) 0.4465(3) 0.34448(18) 0.0300(8) Uani 0.607(8) 1 d P A 1
H24A H 0.6793 0.4695 0.3416 0.036 Uiso 0.607(8) 1 calc PR A 1
C25 C 0.5801(12) 0.4029(6) 0.4079(6) 0.0352(17) Uani 0.607(8) 1 d P A 1
H25A H 0.5960 0.4428 0.4418 0.042 Uiso 0.607(8) 1 calc PR A 1
H25B H 0.4919 0.3797 0.4132 0.042 Uiso 0.607(8) 1 calc PR A 1
C26 C 0.6818(6) 0.3336(3) 0.4108(2) 0.0480(11) Uani 0.607(8) 1 d P A 1
H26A H 0.7699 0.3580 0.4093 0.058 Uiso 0.607(8) 1 calc PR A 1
H26B H 0.6735 0.3042 0.4509 0.058 Uiso 0.607(8) 1 calc PR A 1
C27 C 0.6669(5) 0.2727(3) 0.3584(2) 0.0502(10) Uani 0.607(8) 1 d P A 1
H27A H 0.5825 0.2439 0.3620 0.060 Uiso 0.607(8) 1 calc PR A 1
H27B H 0.7369 0.2311 0.3608 0.060 Uiso 0.607(8) 1 calc PR A 1
C28 C 0.6738(14) 0.3203(9) 0.2924(5) 0.060(4) Uani 0.607(8) 1 d P A 1
H28A H 0.7611 0.3449 0.2871 0.071 Uiso 0.607(8) 1 calc PR A 1
H28B H 0.6586 0.2810 0.2580 0.071 Uiso 0.607(8) 1 calc PR A 1
C29 C 0.5744(6) 0.3851(3) 0.29105(16) 0.0506(12) Uani 0.607(8) 1 d P A 1
H29A H 0.4874 0.3594 0.2933 0.061 Uiso 0.607(8) 1 calc PR A 1
H29B H 0.5800 0.4150 0.2511 0.061 Uiso 0.607(8) 1 calc PR A 1
C24A C 0.5415(7) 0.4290(4) 0.3383(3) 0.0322(12) Uani 0.393(8) 1 d P A 2
H24B H 0.4674 0.3919 0.3273 0.039 Uiso 0.393(8) 1 calc PR A 2
C25A C 0.593(2) 0.3982(11) 0.3991(9) 0.044(4) Uani 0.393(8) 1 d P A 2
H25C H 0.6696 0.4314 0.4107 0.053 Uiso 0.393(8) 1 calc PR A 2
H25D H 0.5256 0.4074 0.4312 0.053 Uiso 0.393(8) 1 calc PR A 2
C26A C 0.6299(8) 0.3100(6) 0.4003(4) 0.057(2) Uani 0.393(8) 1 d P A 2
H26C H 0.5518 0.2754 0.3942 0.068 Uiso 0.393(8) 1 calc PR A 2
H26D H 0.6688 0.2962 0.4411 0.068 Uiso 0.393(8) 1 calc PR A 2
C27A C 0.7271(8) 0.2930(4) 0.3490(3) 0.0497(16) Uani 0.393(8) 1 d P A 2
H27C H 0.8090 0.3227 0.3582 0.060 Uiso 0.393(8) 1 calc PR A 2
H27D H 0.7468 0.2335 0.3480 0.060 Uiso 0.393(8) 1 calc PR A 2
C28A C 0.682(2) 0.3168(13) 0.2927(10) 0.069(7) Uani 0.393(8) 1 d P A 2
H28C H 0.6040 0.2836 0.2824 0.083 Uiso 0.393(8) 1 calc PR A 2
H28D H 0.7488 0.3049 0.2612 0.083 Uiso 0.393(8) 1 calc PR A 2
C29A C 0.6433(7) 0.4144(4) 0.2887(2) 0.0416(14) Uani 0.393(8) 1 d P A 2
H29C H 0.7207 0.4491 0.2965 0.050 Uiso 0.393(8) 1 calc PR A 2
H29D H 0.6079 0.4278 0.2471 0.050 Uiso 0.393(8) 1 calc PR A 2

loop_
_atom_site_aniso_label
_atom_site_aniso_U_11
_atom_site_aniso_U_22
_atom_site_aniso_U_33
_atom_site_aniso_U_23
_atom_site_aniso_U_13
_atom_site_aniso_U_12
Pd1 0.03544(7) 0.03627(7) 0.02155(6) 0.00460(4) -0.00339(4) -0.00102(5)
Cr1 0.02720(12) 0.02992(12) 0.02245(11) 0.00403(9) -0.00044(8) -0.00345(9)
Si1 0.0427(3) 0.0267(2) 0.0424(3) -0.00250(18) -0.0023(2) -0.00181(18)
Si2 0.0268(2) 0.0390(2) 0.0433(3) 0.0092(2) 0.00085(18) -0.00174(18)
P1 0.0365(2) 0.0335(2) 0.02094(17) 0.00248(15) -0.00091(14) 0.00575(16)
B1 0.0275(8) 0.0251(7) 0.0292(8) 0.0017(6) 0.0011(6) 0.0038(6)
N1 0.0285(6) 0.0267(6) 0.0352(7) 0.0016(5) -0.0005(5) -0.0016(5)
O1 0.0561(8) 0.0483(8) 0.0509(8) -0.0153(6) 0.0002(6) -0.0147(6)
O2 0.0480(8) 0.0446(8) 0.0749(10) 0.0165(7) -0.0039(7) 0.0116(6)
O3 0.0705(10) 0.0780(11) 0.0325(7) -0.0119(7) -0.0013(6) -0.0222(8)
O4 0.0364(7) 0.0803(11) 0.0663(10) -0.0051(8) 0.0044(7) 0.0155(7)
O5 0.0620(9) 0.0725(10) 0.0509(8) 0.0277(8) -0.0041(7) -0.0283(8)
C1 0.0309(8) 0.0382(8) 0.0394(9) -0.0044(7) 0.0006(6) -0.0022(7)
C2 0.0372(9) 0.0331(8) 0.0384(9) 0.0109(7) -0.0036(7) -0.0031(7)
C3 0.0399(9) 0.0479(10) 0.0277(8) 0.0022(7) 0.0030(6) -0.0086(7)
C4 0.0330(8) 0.0468(10) 0.0349(9) -0.0025(7) 0.0047(7) -0.0026(7)
C5 0.0393(9) 0.0484(10) 0.0339(8) 0.0093(7) -0.0055(7) -0.0116(8)
C6 0.0508(11) 0.0393(10) 0.0606(12) -0.0062(9) 0.0061(9) 0.0102(8)
C7 0.0782(16) 0.0514(12) 0.0632(14) -0.0152(11) -0.0192(12) -0.0086(11)
C8 0.0692(14) 0.0325(9) 0.0640(13) 0.0091(9) 0.0025(11) 0.0003(9)
C9 0.0482(11) 0.0625(12) 0.0409(10) 0.0052(9) 0.0082(8) 0.0170(9)
C10 0.0362(11) 0.0640(15) 0.124(2) 0.0350(15) 0.0077(13) -0.0112(10)
C11 0.0416(10) 0.0680(13) 0.0462(11) 0.0041(10) -0.0123(8) 0.0040(9)
C12 0.0365(9) 0.0502(10) 0.0271(8) -0.0002(7) -0.0016(6) -0.0020(7)
C13 0.0380(10) 0.0922(17) 0.0329(9) -0.0022(10) -0.0005(7) -0.0084(10)
C14 0.0505(12) 0.104(2) 0.0518(13) 0.0093(13) -0.0070(10) -0.0293(13)
C15 0.0530(12) 0.0871(17) 0.0505(12) -0.0063(12) -0.0123(10) -0.0154(12)
C16 0.0551(12) 0.0761(15) 0.0424(11) -0.0164(10) -0.0066(9) -0.0086(11)
C17 0.0514(11) 0.0659(13) 0.0264(8) -0.0019(8) -0.0031(7) -0.0073(9)
C18 0.0375(8) 0.0335(8) 0.0265(7) 0.0035(6) -0.0005(6) 0.0028(6)
C19 0.0402(9) 0.0349(8) 0.0462(10) -0.0076(7) 0.0058(7) 0.0011(7)
C20 0.0462(11) 0.0716(15) 0.0566(13) -0.0166(11) 0.0141(9) 0.0019(10)
C21 0.0406(10) 0.0705(14) 0.0538(12) 0.0081(10) 0.0067(9) -0.0064(10)
C22 0.0568(13) 0.0521(12) 0.0743(16) 0.0183(11) -0.0017(11) -0.0143(10)
C23 0.0501(11) 0.0313(8) 0.0580(12) -0.0002(8) -0.0014(9) -0.0008(8)
C24 0.028(2) 0.0346(18) 0.0274(15) 0.0006(12) -0.0023(15) 0.0050(15)
C25 0.049(4) 0.036(3) 0.021(3) 0.0084(19) 0.001(3) 0.018(2)
C26 0.051(3) 0.042(2) 0.051(2) 0.0112(17) -0.004(2) 0.0109(19)
C27 0.041(2) 0.039(2) 0.070(3) 0.0023(17) 0.005(2) 0.0103(17)
C28 0.060(6) 0.067(8) 0.052(5) -0.011(4) 0.011(4) 0.026(5)
C29 0.067(3) 0.050(2) 0.0342(16) -0.0071(15) -0.0017(17) 0.019(2)
C24A 0.028(3) 0.039(3) 0.030(2) 0.004(2) -0.002(2) 0.003(2)
C25A 0.041(4) 0.058(6) 0.034(7) -0.004(3) 0.015(3) 0.009(4)
C26A 0.046(4) 0.056(5) 0.068(5) 0.030(4) 0.013(4) 0.018(3)
C27A 0.042(4) 0.045(3) 0.063(4) 0.009(3) 0.007(3) 0.015(3)
C28A 0.058(9) 0.048(9) 0.101(13) -0.032(7) -0.009(8) 0.029(7)
C29A 0.050(3) 0.042(3) 0.034(2) 0.001(2) 0.008(2) 0.013(2)

loop_
_atom_type_symbol
_atom_type_description
_atom_type_scat_dispersion_real
_atom_type_scat_dispersion_imag
_atom_type_scat_source
C C 0.0033 0.0016 'International Tables Vol C Tables 4.2.6.8 and 6.1.1.4'
H H 0.0000 0.0000 'International Tables Vol C Tables 4.2.6.8 and 6.1.1.4'
B B 0.0013 0.0007 'International Tables Vol C Tables 4.2.6.8 and 6.1.1.4'
N N 0.0061 0.0033 'International Tables Vol C Tables 4.2.6.8 and 6.1.1.4'
O O 0.0106 0.0060 'International Tables Vol C Tables 4.2.6.8 and 6.1.1.4'
Si Si 0.0817 0.0704 'International Tables Vol C Tables 4.2.6.8 and 6.1.1.4'
P P 0.1023 0.0942 'International Tables Vol C Tables 4.2.6.8 and 6.1.1.4'
Cr Cr 0.3209 0.6236 'International Tables Vol C Tables 4.2.6.8 and 6.1.1.4'
Pd Pd -0.9988 1.0072 'International Tables Vol C Tables 4.2.6.8 and 6.1.1.4'

loop_
_geom_angle_atom_site_label_1
_geom_angle_atom_site_label_2
_geom_angle_atom_site_label_3
_geom_angle
B1 Pd1 C1 94.93(7)
B1 Pd1 P1 138.96(5)
C1 Pd1 P1 125.46(5)
B1 Pd1 Cr1 51.25(5)
C1 Pd1 Cr1 46.49(5)
P1 Pd1 Cr1 168.434(15)
C3 Cr1 C5 89.52(8)
C3 Cr1 C2 92.06(8)
C5 Cr1 C2 89.81(8)
C3 Cr1 C4 93.10(8)
C5 Cr1 C4 90.96(8)
C2 Cr1 C4 174.79(8)
C3 Cr1 C1 176.93(7)
C5 Cr1 C1 93.24(8)
C2 Cr1 C1 86.63(8)
C4 Cr1 C1 88.18(8)
C3 Cr1 B1 76.23(8)
C5 Cr1 B1 165.27(7)
C2 Cr1 B1 87.01(7)
C4 Cr1 B1 93.51(8)
C1 Cr1 B1 100.92(7)
C3 Cr1 Pd1 123.41(6)
C5 Cr1 Pd1 144.86(5)
C2 Cr1 Pd1 99.87(5)
C4 Cr1 Pd1 76.64(5)
C1 Cr1 Pd1 54.21(6)
B1 Cr1 Pd1 49.84(5)
N1 Si1 C6 110.02(8)
N1 Si1 C8 109.56(9)
C6 Si1 C8 108.20(10)
N1 Si1 C7 109.00(9)
C6 Si1 C7 108.20(12)
C8 Si1 C7 111.84(12)
N1 Si2 C11 108.50(9)
N1 Si2 C10 109.82(9)
C11 Si2 C10 111.55(12)
N1 Si2 C9 109.39(8)
C11 Si2 C9 110.18(11)
C10 Si2 C9 107.38(13)
C12 P1 C18 105.05(8)
C12 P1 C24A 117.9(3)
C18 P1 C24A 97.9(2)
C12 P1 C24 100.64(17)
C18 P1 C24 109.13(15)
C12 P1 Pd1 107.89(6)
C18 P1 Pd1 115.99(6)
C24A P1 Pd1 112.0(2)
C24 P1 Pd1 116.37(12)
N1 B1 Pd1 128.74(12)
N1 B1 Cr1 152.33(13)
Pd1 B1 Cr1 78.91(7)
B1 N1 Si1 118.02(11)
B1 N1 Si2 117.48(11)
Si1 N1 Si2 123.87(8)
O1 C1 Cr1 165.49(16)
O1 C1 Pd1 115.20(14)
Cr1 C1 Pd1 79.30(7)
O2 C2 Cr1 178.12(16)
O3 C3 Cr1 178.62(16)
O4 C4 Cr1 178.19(17)
O5 C5 Cr1 178.88(17)
Si1 C6 H6A 109.5
Si1 C6 H6B 109.5
H6A C6 H6B 109.5
Si1 C6 H6C 109.5
H6A C6 H6C 109.5
H6B C6 H6C 109.5
Si1 C7 H7A 109.5
Si1 C7 H7B 109.5
H7A C7 H7B 109.5
Si1 C7 H7C 109.5
H7A C7 H7C 109.5
H7B C7 H7C 109.5
Si1 C8 H8A 109.5
Si1 C8 H8B 109.5
H8A C8 H8B 109.5
Si1 C8 H8C 109.5
H8A C8 H8C 109.5
H8B C8 H8C 109.5
Si2 C9 H9A 109.5
Si2 C9 H9B 109.5
H9A C9 H9B 109.5
Si2 C9 H9C 109.5
H9A C9 H9C 109.5
H9B C9 H9C 109.5
Si2 C10 H10A 109.5
Si2 C10 H10B 109.5
H10A C10 H10B 109.5
Si2 C10 H10C 109.5
H10A C10 H10C 109.5
H10B C10 H10C 109.5
Si2 C11 H11A 109.5
Si2 C11 H11B 109.5
H11A C11 H11B 109.5
Si2 C11 H11C 109.5
H11A C11 H11C 109.5
H11B C11 H11C 109.5
C17 C12 C13 109.80(15)
C17 C12 P1 117.87(14)
C13 C12 P1 111.99(13)
C17 C12 H12A 105.4
C13 C12 H12A 105.4
P1 C12 H12A 105.4
C14 C13 C12 110.75(18)
C14 C13 H13A 109.5
C12 C13 H13A 109.5
C14 C13 H13B 109.5
C12 C13 H13B 109.5
H13A C13 H13B 108.1
C15 C14 C13 111.9(2)
C15 C14 H14A 109.2
C13 C14 H14A 109.2
C15 C14 H14B 109.2
C13 C14 H14B 109.2
H14A C14 H14B 107.9
C16 C15 C14 111.63(18)
C16 C15 H15A 109.3
C14 C15 H15A 109.3
C16 C15 H15B 109.3
C14 C15 H15B 109.3
H15A C15 H15B 108.0
C15 C16 C17 112.10(19)
C15 C16 H16A 109.2
C17 C16 H16A 109.2
C15 C16 H16B 109.2
C17 C16 H16B 109.2
H16A C16 H16B 107.9
C12 C17 C16 110.40(17)
C12 C17 H17A 109.6
C16 C17 H17A 109.6
C12 C17 H17B 109.6
C16 C17 H17B 109.6
H17A C17 H17B 108.1
C19 C18 C23 109.52(15)
C19 C18 P1 111.41(12)
C23 C18 P1 110.53(12)
C19 C18 H18A 108.4
C23 C18 H18A 108.4
P1 C18 H18A 108.4
C20 C19 C18 111.58(16)
C20 C19 H19A 109.3
C18 C19 H19A 109.3
C20 C19 H19B 109.3
C18 C19 H19B 109.3
H19A C19 H19B 108.0
C21 C20 C19 111.86(17)
C21 C20 H20A 109.2
C19 C20 H20A 109.2
C21 C20 H20B 109.2
C19 C20 H20B 109.2
H20A C20 H20B 107.9
C20 C21 C22 111.06(19)
C20 C21 H21A 109.4
C22 C21 H21A 109.4
C20 C21 H21B 109.4
C22 C21 H21B 109.4
H21A C21 H21B 108.0
C21 C22 C23 111.76(17)
C21 C22 H22A 109.3
C23 C22 H22A 109.3
C21 C22 H22B 109.3
C23 C22 H22B 109.3
H22A C22 H22B 107.9
C22 C23 C18 111.64(18)
C22 C23 H23A 109.3
C18 C23 H23A 109.3
C22 C23 H23B 109.3
C18 C23 H23B 109.3
H23A C23 H23B 108.0
C29 C24 C25 111.0(6)
C29 C24 P1 110.6(3)
C25 C24 P1 114.5(5)
C29 C24 H24A 106.8
C25 C24 H24A 106.8
P1 C24 H24A 106.8
C26 C25 C24 109.1(9)
C26 C25 H25A 109.9
C24 C25 H25A 109.9
C26 C25 H25B 109.9
C24 C25 H25B 109.9
H25A C25 H25B 108.3
C27 C26 C25 112.5(6)
C27 C26 H26A 109.1
C25 C26 H26A 109.1
C27 C26 H26B 109.1
C25 C26 H26B 109.1
H26A C26 H26B 107.8
C26 C27 C28 109.7(6)
C26 C27 H27A 109.7
C28 C27 H27A 109.7
C26 C27 H27B 109.7
C28 C27 H27B 109.7
H27A C27 H27B 108.2
C29 C28 C27 109.1(7)
C29 C28 H28A 109.9
C27 C28 H28A 109.9
C29 C28 H28B 109.9
C27 C28 H28B 109.9
H28A C28 H28B 108.3
C28 C29 C24 112.6(6)
C28 C29 H29A 109.1
C24 C29 H29A 109.1
C28 C29 H29B 109.1
C24 C29 H29B 109.1
H29A C29 H29B 107.8
C25A C24A C29A 108.8(10)
C25A C24A P1 118.7(8)
C29A C24A P1 111.7(5)
C25A C24A H24B 105.6
C29A C24A H24B 105.6
P1 C24A H24B 105.6
C26A C25A C24A 115.4(13)
C26A C25A H25C 108.4
C24A C25A H25C 108.4
C26A C25A H25D 108.4
C24A C25A H25D 108.4
H25C C25A H25D 107.5
C25A C26A C27A 109.5(10)
C25A C26A H26C 109.8
C27A C26A H26C 109.8
C25A C26A H26D 109.8
C27A C26A H26D 109.8
H26C C26A H26D 108.2
C28A C27A C26A 111.9(11)
C28A C27A H27C 109.2
C26A C27A H27C 109.2
C28A C27A H27D 109.2
C26A C27A H27D 109.2
H27C C27A H27D 107.9
C27A C28A C29A 114.0(13)
C27A C28A H28C 108.8
C29A C28A H28C 108.8
C27A C28A H28D 108.8
C29A C28A H28D 108.8
H28C C28A H28D 107.6
C24A C29A C28A 106.4(9)
C24A C29A H29C 110.5
C28A C29A H29C 110.5
C24A C29A H29D 110.5
C28A C29A H29D 110.5
H29C C29A H29D 108.6

loop_
_geom_bond_atom_site_label_1
_geom_bond_atom_site_label_2
_geom_bond_distance
Pd1 B1 2.0425(18)
Pd1 C1 2.1651(19)
Pd1 P1 2.3470(10)
Pd1 Cr1 2.6227(10)
Cr1 C3 1.8683(19)
Cr1 C5 1.8757(18)
Cr1 C2 1.8760(19)
Cr1 C4 1.9114(19)
Cr1 C1 1.9357(18)
Cr1 B1 2.0842(18)
Si1 N1 1.7813(15)
Si1 C6 1.855(2)
Si1 C8 1.857(2)
Si1 C7 1.860(2)
Si2 N1 1.7816(15)
Si2 C11 1.852(2)
Si2 C10 1.858(2)
Si2 C9 1.859(2)
P1 C12 1.8505(19)
P1 C18 1.8509(18)
P1 C24A 1.855(6)
P1 C24 1.871(4)
B1 N1 1.377(2)
O1 C1 1.155(2)
O2 C2 1.144(2)
O3 C3 1.141(2)
O4 C4 1.137(2)
O5 C5 1.138(2)
C6 H6A 0.9800
C6 H6B 0.9800
C6 H6C 0.9800
C7 H7A 0.9800
C7 H7B 0.9800
C7 H7C 0.9800
C8 H8A 0.9800
C8 H8B 0.9800
C8 H8C 0.9800
C9 H9A 0.9800
C9 H9B 0.9800
C9 H9C 0.9800
C10 H10A 0.9800
C10 H10B 0.9800
C10 H10C 0.9800
C11 H11A 0.9800
C11 H11B 0.9800
C11 H11C 0.9800
C12 C17 1.522(2)
C12 C13 1.530(3)
C12 H12A 1.0000
C13 C14 1.529(3)
C13 H13A 0.9900
C13 H13B 0.9900
C14 C15 1.515(3)
C14 H14A 0.9900
C14 H14B 0.9900
C15 C16 1.505(3)
C15 H15A 0.9900
C15 H15B 0.9900
C16 C17 1.531(3)
C16 H16A 0.9900
C16 H16B 0.9900
C17 H17A 0.9900
C17 H17B 0.9900
C18 C19 1.525(2)
C18 C23 1.531(3)
C18 H18A 1.0000
C19 C20 1.523(3)
C19 H19A 0.9900
C19 H19B 0.9900
C20 C21 1.517(3)
C20 H20A 0.9900
C20 H20B 0.9900
C21 C22 1.522(3)
C21 H21A 0.9900
C21 H21B 0.9900
C22 C23 1.524(3)
C22 H22A 0.9900
C22 H22B 0.9900
C23 H23A 0.9900
C23 H23B 0.9900
C24 C29 1.531(6)
C24 C25 1.542(11)
C24 H24A 1.0000
C25 C26 1.540(11)
C25 H25A 0.9900
C25 H25B 0.9900
C26 C27 1.510(7)
C26 H26A 0.9900
C26 H26B 0.9900
C27 C28 1.620(13)
C27 H27A 0.9900
C27 H27B 0.9900
C28 C29 1.469(15)
C28 H28A 0.9900
C28 H28B 0.9900
C29 H29A 0.9900
C29 H29B 0.9900
C24A C25A 1.496(19)
C24A C29A 1.518(9)
C24A H24B 1.0000
C25A C26A 1.484(19)
C25A H25C 0.9900
C25A H25D 0.9900
C26A C27A 1.519(10)
C26A H26C 0.9900
C26A H26D 0.9900
C27A C28A 1.35(2)
C27A H27C 0.9900
C27A H27D 0.9900
C28A C29A 1.64(2)
C28A H28C 0.9900
C28A H28D 0.9900
C29A H29C 0.9900
C29A H29D 0.9900

loop_
_geom_torsion_atom_site_label_1
_geom_torsion_atom_site_label_2
_geom_torsion_atom_site_label_3
_geom_torsion_atom_site_label_4
_geom_torsion
B1 Pd1 Cr1 C3 -21.59(9)
C1 Pd1 Cr1 C3 -177.64(9)
P1 Pd1 Cr1 C3 132.82(9)
B1 Pd1 Cr1 C5 -178.51(13)
C1 Pd1 Cr1 C5 25.44(13)
P1 Pd1 Cr1 C5 -24.10(13)
B1 Pd1 Cr1 C2 77.52(9)
C1 Pd1 Cr1 C2 -78.53(9)
P1 Pd1 Cr1 C2 -128.07(8)
B1 Pd1 Cr1 C4 -106.43(9)
C1 Pd1 Cr1 C4 97.52(9)
P1 Pd1 Cr1 C4 47.98(9)
B1 Pd1 Cr1 C1 156.05(9)
P1 Pd1 Cr1 C1 -49.54(9)
C1 Pd1 Cr1 B1 -156.05(9)
P1 Pd1 Cr1 B1 154.41(9)
B1 Pd1 P1 C12 -169.45(9)
C1 Pd1 P1 C12 -1.23(8)
Cr1 Pd1 P1 C12 41.42(9)
B1 Pd1 P1 C18 -52.01(10)
C1 Pd1 P1 C18 116.21(8)
Cr1 Pd1 P1 C18 158.86(8)
B1 Pd1 P1 C24A 59.2(3)
C1 Pd1 P1 C24A -132.6(3)
Cr1 Pd1 P1 C24A -89.9(3)
B1 Pd1 P1 C24 78.4(2)
C1 Pd1 P1 C24 -113.35(19)
Cr1 Pd1 P1 C24 -70.71(19)
C1 Pd1 B1 N1 -161.53(15)
P1 Pd1 B1 N1 8.86(19)
Cr1 Pd1 B1 N1 -178.72(18)
C1 Pd1 B1 Cr1 17.19(6)
P1 Pd1 B1 Cr1 -172.42(3)
C3 Cr1 B1 N1 -20.6(3)
C5 Cr1 B1 N1 -5.5(5)
C2 Cr1 B1 N1 72.3(3)
C4 Cr1 B1 N1 -112.9(3)
C1 Cr1 B1 N1 158.3(3)
Pd1 Cr1 B1 N1 177.9(3)
C3 Cr1 B1 Pd1 161.56(8)
C5 Cr1 B1 Pd1 176.6(3)
C2 Cr1 B1 Pd1 -105.58(7)
C4 Cr1 B1 Pd1 69.22(7)
C1 Cr1 B1 Pd1 -19.59(7)
Pd1 B1 N1 Si1 -91.12(15)
Cr1 B1 N1 Si1 91.6(3)
Pd1 B1 N1 Si2 97.64(14)
Cr1 B1 N1 Si2 -79.7(3)
C6 Si1 N1 B1 -4.84(15)
C8 Si1 N1 B1 113.99(14)
C7 Si1 N1 B1 -123.34(15)
C6 Si1 N1 Si2 165.79(10)
C8 Si1 N1 Si2 -75.37(12)
C7 Si1 N1 Si2 47.30(13)
C11 Si2 N1 B1 81.32(14)
C10 Si2 N1 B1 -156.52(16)
C9 Si2 N1 B1 -38.90(15)
C11 Si2 N1 Si1 -89.36(12)
C10 Si2 N1 Si1 32.80(15)
C9 Si2 N1 Si1 150.42(10)
C5 Cr1 C1 O1 15.4(6)
C2 Cr1 C1 O1 -74.2(6)
C4 Cr1 C1 O1 106.2(6)
B1 Cr1 C1 O1 -160.5(6)
Pd1 Cr1 C1 O1 -179.0(6)
C5 Cr1 C1 Pd1 -165.66(7)
C2 Cr1 C1 Pd1 104.72(7)
C4 Cr1 C1 Pd1 -74.81(7)
B1 Cr1 C1 Pd1 18.42(7)
B1 Pd1 C1 O1 161.19(14)
P1 Pd1 C1 O1 -11.08(17)
Cr1 Pd1 C1 O1 179.71(18)
B1 Pd1 C1 Cr1 -18.53(7)
P1 Pd1 C1 Cr1 169.21(2)
C18 P1 C12 C17 44.57(16)
C24A P1 C12 C17 -63.0(3)
C24 P1 C12 C17 -68.7(2)
Pd1 P1 C12 C17 168.87(13)
C18 P1 C12 C13 173.39(14)
C24A P1 C12 C13 65.8(3)
C24 P1 C12 C13 60.08(19)
Pd1 P1 C12 C13 -62.31(15)
C17 C12 C13 C14 -57.6(2)
P1 C12 C13 C14 169.46(15)
C12 C13 C14 C15 55.3(3)
C13 C14 C15 C16 -53.1(3)
C14 C15 C16 C17 53.7(3)
C13 C12 C17 C16 57.9(2)
P1 C12 C17 C16 -172.21(15)
C15 C16 C17 C12 -56.6(3)
C12 P1 C18 C19 58.03(14)
C24A P1 C18 C19 179.8(3)
C24 P1 C18 C19 165.22(18)
Pd1 P1 C18 C19 -60.98(13)
C12 P1 C18 C23 -179.96(12)
C24A P1 C18 C23 -58.2(3)
C24 P1 C18 C23 -72.8(2)
Pd1 P1 C18 C23 61.03(13)
C23 C18 C19 C20 56.4(2)
P1 C18 C19 C20 178.98(14)
C18 C19 C20 C21 -56.2(2)
C19 C20 C21 C22 54.1(3)
C20 C21 C22 C23 -53.8(3)
C21 C22 C23 C18 55.6(2)
C19 C18 C23 C22 -56.2(2)
P1 C18 C23 C22 -179.31(14)
C12 P1 C24 C29 -150.3(4)
C18 P1 C24 C29 99.5(4)
C24A P1 C24 C29 46.2(9)
Pd1 P1 C24 C29 -34.1(5)
C12 P1 C24 C25 83.4(6)
C18 P1 C24 C25 -26.8(6)
C24A P1 C24 C25 -80.1(10)
Pd1 P1 C24 C25 -160.4(5)
C29 C24 C25 C26 55.6(9)
P1 C24 C25 C26 -178.3(5)
C24 C25 C26 C27 -56.7(10)
C25 C26 C27 C28 56.3(10)
C26 C27 C28 C29 -56.0(11)
C27 C28 C29 C24 57.6(11)
C25 C24 C29 C28 -59.3(10)
P1 C24 C29 C28 172.5(6)
C12 P1 C24A C25A 44.8(11)
C18 P1 C24A C25A -66.9(11)
C24 P1 C24A C25A 63.2(13)
Pd1 P1 C24A C25A 170.9(10)
C12 P1 C24A C29A -83.0(6)
C18 P1 C24A C29A 165.3(6)
C24 P1 C24A C29A -64.6(10)
Pd1 P1 C24A C29A 43.1(7)
C29A C24A C25A C26A -57.8(17)
P1 C24A C25A C26A 173.1(9)
C24A C25A C26A C27A 55.0(18)
C25A C26A C27A C28A -54.8(16)
C26A C27A C28A C29A 58.0(18)
C25A C24A C29A C28A 53.0(13)
P1 C24A C29A C28A -174.1(9)
C27A C28A C29A C24A -58.1(18)
